data_4111109
loop_
_publ_author_name
'Christian Ruspic'
'Sharanappa Nembenna'
'Anja Hofmeister'
'J\"org Magull'
'Sjoerd Harder'
'Herbert W. Roesky'

_publ_section_title
;
 A Well-Defined Hydrocarbon-Soluble Calcium Hydroxide: Synthesis,
 Structure, and Reactivity
;
_journal_name_full 'Journal of the American Chemical Society'
_journal_page_first 15000
_journal_page_last 15004
_journal_paper_doi 10.1021/ja065631t
_journal_volume 128
_journal_year 2006
_chemical_formula_sum 'C66 H100 Ca2 N4 O4'
_chemical_formula_weight 1093.66
_chemical_melting_point 548
_chemical_name_common DIPP-nacnacCaOH
_chemical_name_systematic
;
 ?
;
_space_group_IT_number 15
_symmetry_cell_setting monoclinic
_symmetry_space_group_name_Hall '-C 2yc'
_symmetry_space_group_name_H-M 'C 1 2/c 1'
_atom_sites_solution_hydrogens geom
_atom_sites_solution_primary direct
_atom_sites_solution_secondary difmap
_audit_creation_method SHELXL-97
_cell_angle_alpha 90.00
_cell_angle_beta 102.850(6)
_cell_angle_gamma 90.00
_cell_formula_units_Z 8
_cell_length_a 48.190(5)
_cell_length_b 12.5951(13)
_cell_length_c 22.291(2)
_cell_measurement_temperature 183(2)
_cell_volume 13191(2)
_computing_structure_refinement 'SHELXL-97 (Sheldrick, 1997)'
_diffrn_ambient_temperature 183(2)
_diffrn_measured_fraction_theta_full 0.986
_diffrn_measured_fraction_theta_max 0.986
_diffrn_radiation_monochromator graphite
_diffrn_radiation_source 'fine-focus sealed tube'
_diffrn_radiation_type MoK\a
_diffrn_radiation_wavelength 0.71073
_diffrn_reflns_av_R_equivalents 0.0560
_diffrn_reflns_av_sigmaI/netI 0.0415
_diffrn_reflns_limit_h_max 66
_diffrn_reflns_limit_h_min -66
_diffrn_reflns_limit_k_max 17
_diffrn_reflns_limit_k_min -17
_diffrn_reflns_limit_l_max 30
_diffrn_reflns_limit_l_min -29
_diffrn_reflns_number 135534
_diffrn_reflns_theta_full 29.81
_diffrn_reflns_theta_max 29.81
_diffrn_reflns_theta_min 0.87
_exptl_absorpt_coefficient_mu 0.219
_exptl_crystal_density_diffrn 1.101
_exptl_crystal_F_000 4768
_refine_diff_density_max 0.603
_refine_diff_density_min -0.468
_refine_diff_density_rms 0.053
_refine_ls_extinction_method none
_refine_ls_goodness_of_fit_ref 1.040
_refine_ls_hydrogen_treatment mixed
_refine_ls_matrix_type full
_refine_ls_number_parameters 974
_refine_ls_number_reflns 18675
_refine_ls_number_restraints 2
_refine_ls_restrained_S_all 1.040
_refine_ls_R_factor_all 0.0855
_refine_ls_R_factor_gt 0.0519
_refine_ls_shift/su_max 0.007
_refine_ls_shift/su_mean 0.000
_refine_ls_structure_factor_coef Fsqd
_refine_ls_weighting_details 'calc w=1/[\s^2^(Fo^2^)+(0.0720P)^2^+6.2847P] where P=(Fo^2^+2Fc^2^)/3'
_refine_ls_weighting_scheme calc
_refine_ls_wR_factor_gt 0.1319
_refine_ls_wR_factor_ref 0.1520
_reflns_number_gt 12469
_reflns_number_total 18675
_reflns_threshold_expression >2sigma(I)
_cod_data_source_file ja065631tsi20060810_030702.cif
_cod_data_source_block hasj25
_cod_database_code 4111109

loop_
_symmetry_equiv_pos_as_xyz
'x, y, z'
'-x, y, -z+1/2'
'x+1/2, y+1/2, z'
'-x+1/2, y+1/2, -z+1/2'
'-x, -y, -z'
'x, -y, z-1/2'
'-x+1/2, -y+1/2, -z'
'x+1/2, -y+1/2, z-1/2'

loop_
_atom_site_label
_atom_site_type_symbol
_atom_site_fract_x
_atom_site_fract_y
_atom_site_fract_z
_atom_site_U_iso_or_equiv
_atom_site_adp_type
_atom_site_occupancy
_atom_site_symmetry_multiplicity
_atom_site_calc_flag
_atom_site_refinement_flags
_atom_site_disorder_assembly
_atom_site_disorder_group
Ca1 Ca 0.157379(6) 0.71887(3) 0.214466(14) 0.03018(8) Uani 1 1 d . . .
Ca2 Ca 0.085581(6) 0.79327(3) 0.172629(15) 0.03126(9) Uani 1 1 d . . .
N1 N 0.18673(3) 0.67940(11) 0.31464(6) 0.0338(3) Uani 1 1 d . . .
N2 N 0.20040(3) 0.81548(11) 0.21230(6) 0.0325(3) Uani 1 1 d . . .
N3 N 0.04765(3) 0.71787(11) 0.09408(6) 0.0340(3) Uani 1 1 d . . .
N4 N 0.05795(3) 0.94884(10) 0.13399(6) 0.0319(3) Uani 1 1 d . . .
O3 O 0.17207(3) 0.56491(11) 0.16200(6) 0.0500(3) Uani 1 1 d . B .
O4 O 0.06780(3) 0.76690(13) 0.26253(6) 0.0543(4) Uani 1 1 d . D .
O1 O 0.11398(3) 0.65191(12) 0.18125(11) 0.0877(7) Uani 1 1 d . . .
O2 O 0.12879(3) 0.85873(11) 0.20594(11) 0.0865(7) Uani 1 1 d . . .
C1 C 0.23060(5) 0.6102(2) 0.38322(11) 0.0551(5) Uani 1 1 d . . .
C2 C 0.21478(4) 0.66884(14) 0.32618(8) 0.0366(4) Uani 1 1 d . . .
C3 C 0.23229(4) 0.70977(14) 0.28864(8) 0.0371(4) Uani 1 1 d . . .
C4 C 0.22629(3) 0.78393(13) 0.24010(8) 0.0333(3) Uani 1 1 d . . .
C5 C 0.25192(4) 0.82961(18) 0.21992(10) 0.0458(4) Uani 1 1 d . . .
C6 C 0.17168(4) 0.65332(15) 0.36126(7) 0.0373(4) Uani 1 1 d . . .
C7 C 0.16491(4) 0.73687(17) 0.39790(8) 0.0467(4) Uani 1 1 d . . .
C8 C 0.14856(5) 0.7141(2) 0.44068(10) 0.0594(6) Uani 1 1 d . . .
C9 C 0.13860(5) 0.6136(2) 0.44684(10) 0.0648(7) Uani 1 1 d . . .
C10 C 0.14515(5) 0.5329(2) 0.41095(10) 0.0604(6) Uani 1 1 d . . .
C11 C 0.16186(4) 0.55038(16) 0.36810(9) 0.0460(4) Uani 1 1 d . . .
C12 C 0.17608(7) 0.84782(19) 0.39224(11) 0.0696(7) Uani 1 1 d . . .
C13 C 0.20600(7) 0.8622(3) 0.43130(18) 0.0873(10) Uani 1 1 d . . .
C14 C 0.15668(8) 0.9349(2) 0.40677(13) 0.0909(9) Uani 1 1 d . . .
H14A H 0.1651 1.0044 0.4023 0.136 Uiso 1 1 calc R . .
H14B H 0.1544 0.9265 0.4491 0.136 Uiso 1 1 calc R . .
H14C H 0.1380 0.9298 0.3783 0.136 Uiso 1 1 calc R . .
C15 C 0.16908(5) 0.45765(17) 0.33081(10) 0.0576(5) Uani 1 1 d . . .
C16 C 0.14268(8) 0.4156(3) 0.28662(15) 0.0836(9) Uani 1 1 d . . .
C17 C 0.18422(8) 0.3674(2) 0.37181(16) 0.0806(8) Uani 1 1 d . . .
C18 C 0.19749(3) 0.90421(14) 0.17107(8) 0.0355(4) Uani 1 1 d . . .
C19 C 0.19814(4) 0.89105(16) 0.10846(8) 0.0422(4) Uani 1 1 d . . .
C20 C 0.19440(4) 0.9809(2) 0.07051(10) 0.0551(5) Uani 1 1 d . . .
C21 C 0.18995(5) 1.07934(19) 0.09245(11) 0.0585(6) Uani 1 1 d . . .
C22 C 0.18843(4) 1.09081(17) 0.15316(11) 0.0519(5) Uani 1 1 d . . .
C23 C 0.19213(4) 1.00468(14) 0.19350(9) 0.0408(4) Uani 1 1 d . . .
C24 C 0.19035(4) 1.01958(15) 0.26008(10) 0.0457(4) Uani 1 1 d . . .
C25 C 0.16973(8) 1.1072(3) 0.26852(18) 0.0837(9) Uani 1 1 d . . .
C26 C 0.21956(6) 1.0380(3) 0.30157(12) 0.0660(6) Uani 1 1 d . . .
C27 C 0.20137(4) 0.78330(19) 0.08144(9) 0.0511(5) Uani 1 1 d . . .
C28 C 0.17286(6) 0.7453(2) 0.04263(13) 0.0660(6) Uani 1 1 d . . .
C29 C 0.22406(7) 0.7798(3) 0.04292(15) 0.0793(8) Uani 1 1 d . . .
C30 C -0.00215(4) 0.68986(18) 0.03884(11) 0.0470(5) Uani 1 1 d . . .
C31 C 0.02171(3) 0.75694(14) 0.07648(8) 0.0345(3) Uani 1 1 d . . .
C32 C 0.01370(3) 0.86111(14) 0.08837(8) 0.0372(4) Uani 1 1 d . . .
C33 C 0.03043(3) 0.95131(13) 0.10847(7) 0.0341(3) Uani 1 1 d . . .
C34 C 0.01472(5) 1.05591(18) 0.09681(13) 0.0529(5) Uani 1 1 d . . .
C35 C 0.05388(3) 0.61588(13) 0.07162(8) 0.0356(4) Uani 1 1 d . . .
C36 C 0.06678(4) 0.61159(14) 0.02026(8) 0.0395(4) Uani 1 1 d . . .
C37 C 0.07419(4) 0.51280(16) 0.00044(10) 0.0481(5) Uani 1 1 d . . .
C38 C 0.06983(5) 0.42096(17) 0.03029(10) 0.0521(5) Uani 1 1 d . . .
C39 C 0.05773(4) 0.42557(16) 0.08069(10) 0.0498(5) Uani 1 1 d . . .
C40 C 0.04935(4) 0.52232(14) 0.10218(9) 0.0421(4) Uani 1 1 d . . .
C41 C 0.07287(5) 0.71243(17) -0.01201(10) 0.0487(5) Uani 1 1 d . . .
C42 C 0.04739(7) 0.7550(3) -0.05782(16) 0.0844(9) Uani 1 1 d . . .
C43 C 0.09774(6) 0.7022(2) -0.04467(14) 0.0743(7) Uani 1 1 d . . .
H43A H 0.1145 0.6744 -0.0157 0.111 Uiso 1 1 calc R . .
H43B H 0.1022 0.7721 -0.0594 0.111 Uiso 1 1 calc R . .
H43C H 0.0924 0.6536 -0.0797 0.111 Uiso 1 1 calc R . .
C44 C 0.03602(5) 0.52160(17) 0.15788(11) 0.0542(5) Uani 1 1 d . . .
C45 C 0.05679(7) 0.4827(2) 0.21521(13) 0.0704(7) Uani 1 1 d . . .
C46 C 0.00871(7) 0.4542(3) 0.14636(18) 0.0791(8) Uani 1 1 d . . .
C47 C 0.07347(3) 1.04657(13) 0.14319(8) 0.0342(3) Uani 1 1 d . . .
C48 C 0.07596(4) 1.10577(14) 0.19779(8) 0.0416(4) Uani 1 1 d . . .
C49 C 0.09246(5) 1.19758(15) 0.20525(10) 0.0505(5) Uani 1 1 d . . .
C50 C 0.10629(5) 1.23081(16) 0.16056(11) 0.0543(5) Uani 1 1 d . . .
C51 C 0.10412(4) 1.17213(16) 0.10792(10) 0.0490(5) Uani 1 1 d . . .
C52 C 0.08795(4) 1.07969(14) 0.09807(8) 0.0382(4) Uani 1 1 d . . .
C53 C 0.06178(5) 1.07153(19) 0.24877(10) 0.0576(5) Uani 1 1 d . . .
C54 C 0.04256(8) 1.1594(3) 0.26564(17) 0.0865(9) Uani 1 1 d . . .
C55 C 0.08387(8) 1.0372(3) 0.30534(13) 0.0818(8) Uani 1 1 d . . .
C56 C 0.08643(4) 1.01641(17) 0.03946(9) 0.0460(4) Uani 1 1 d . . .
C57 C 0.07431(8) 1.0837(3) -0.01761(12) 0.1029(11) Uani 1 1 d . . .
H57A H 0.0556 1.1115 -0.0150 0.154 Uiso 1 1 calc R . .
H57B H 0.0723 1.0398 -0.0546 0.154 Uiso 1 1 calc R . .
H57C H 0.0872 1.1430 -0.0198 0.154 Uiso 1 1 calc R . .
C58 C 0.11491(6) 0.9747(3) 0.03542(16) 0.0926(10) Uani 1 1 d . . .
H58A H 0.1132 0.9343 -0.0028 0.139 Uiso 1 1 calc R . .
H58B H 0.1222 0.9281 0.0706 0.139 Uiso 1 1 calc R . .
H58C H 0.1281 1.0341 0.0358 0.139 Uiso 1 1 calc R . .
C59 C 0.20040(5) 0.52181(19) 0.17465(12) 0.0660(6) Uani 1 1 d D . .
H59A H 0.2050 0.4895 0.2162 0.086 Uiso 1 1 calc R A 1
H59B H 0.2144 0.5786 0.1730 0.086 Uiso 1 1 calc R A 1
C60A C 0.20127(8) 0.4409(3) 0.12755(18) 0.0855(14) Uani 0.856(8) 1 d P B 1
H60A H 0.2149 0.3835 0.1441 0.111 Uiso 0.856(8) 1 calc PR B 1
H60B H 0.2066 0.4725 0.0910 0.111 Uiso 0.856(8) 1 calc PR B 1
C60B C 0.1956(2) 0.4091(2) 0.1637(5) 0.047(5) Uiso 0.144(8) 1 d PD B 2
H60C H 0.2126 0.3753 0.1537 0.061 Uiso 0.144(8) 1 calc PR B 2
H60D H 0.1915 0.3740 0.2005 0.061 Uiso 0.144(8) 1 calc PR B 2
C61 C 0.17135(7) 0.4006(3) 0.11216(17) 0.1044(12) Uani 1 1 d D . .
H61A H 0.1663 0.3742 0.0693 0.136 Uiso 1 1 calc R B 1
H61B H 0.1688 0.3423 0.1403 0.136 Uiso 1 1 calc R B 1
C62 C 0.15352(5) 0.49400(18) 0.12016(11) 0.0617(6) Uani 1 1 d . B .
H62A H 0.1461 0.5294 0.0802 0.080 Uiso 1 1 calc R . .
H62B H 0.1373 0.4717 0.1376 0.080 Uiso 1 1 calc R . .
C63 C 0.03910(5) 0.7825(2) 0.26926(12) 0.0681(7) Uani 1 1 d . . .
H63A H 0.0256 0.7745 0.2290 0.089 Uiso 1 1 calc R C 1
H63B H 0.0369 0.8546 0.2853 0.089 Uiso 1 1 calc R C 1
C64A C 0.03356(8) 0.7019(4) 0.31256(19) 0.0632(14) Uani 0.750(11) 1 d P D 1
H64A H 0.0259 0.6360 0.2908 0.082 Uiso 0.750(11) 1 calc PR D 1
H64B H 0.0200 0.7284 0.3366 0.082 Uiso 0.750(11) 1 calc PR D 1
C64B C 0.0412(3) 0.7596(16) 0.3339(7) 0.085(5) Uiso 0.250(11) 1 d P D 2
H64C H 0.0456 0.8256 0.3583 0.110 Uiso 0.250(11) 1 calc PR D 2
H64D H 0.0229 0.7314 0.3400 0.110 Uiso 0.250(11) 1 calc PR D 2
C65 C 0.06333(6) 0.6832(3) 0.35430(12) 0.0860(9) Uani 1 1 d . . .
H65A H 0.0651 0.7210 0.3939 0.112 Uiso 1 1 calc R D 1
H65B H 0.0666 0.6065 0.3628 0.112 Uiso 1 1 calc R D 1
C66 C 0.08437(5) 0.7258(2) 0.31987(10) 0.0642(6) Uani 1 1 d . D .
H66A H 0.0960 0.7828 0.3437 0.083 Uiso 1 1 calc R . .
H66B H 0.0972 0.6686 0.3121 0.083 Uiso 1 1 calc R . .
H1A H 0.2208(6) 0.605(2) 0.4176(14) 0.090(9) Uiso 1 1 d . . .
H1B H 0.2346(8) 0.537(3) 0.3711(17) 0.136(14) Uiso 1 1 d . . .
H1C H 0.2478(7) 0.642(3) 0.3983(15) 0.105(10) Uiso 1 1 d . . .
H3 H 0.2528(4) 0.6904(14) 0.3037(8) 0.036(5) Uiso 1 1 d . . .
H5A H 0.2516(5) 0.909(2) 0.2188(11) 0.068(7) Uiso 1 1 d . . .
H5B H 0.2517(6) 0.807(2) 0.1763(13) 0.081(8) Uiso 1 1 d . . .
H5C H 0.2695(5) 0.8005(18) 0.2452(11) 0.060(6) Uiso 1 1 d . . .
H8 H 0.1432(5) 0.7722(19) 0.4643(11) 0.063(7) Uiso 1 1 d . . .
H9 H 0.1276(5) 0.600(2) 0.4772(12) 0.076(8) Uiso 1 1 d . . .
H10 H 0.1393(5) 0.468(2) 0.4166(11) 0.068(7) Uiso 1 1 d . . .
H12 H 0.1774(6) 0.860(2) 0.3510(13) 0.082(8) Uiso 1 1 d . . .
H13A H 0.2120(7) 0.936(3) 0.4316(15) 0.117(12) Uiso 1 1 d . . .
H13B H 0.2054(6) 0.842(2) 0.4739(13) 0.073(8) Uiso 1 1 d . . .
H13C H 0.2193(7) 0.814(3) 0.4181(16) 0.112(11) Uiso 1 1 d . . .
H15 H 0.1812(5) 0.481(2) 0.3065(11) 0.067(7) Uiso 1 1 d . . .
H16A H 0.1334(6) 0.473(3) 0.2597(14) 0.095(10) Uiso 1 1 d . . .
H16A H 0.1288(7) 0.392(3) 0.3121(15) 0.106(11) Uiso 1 1 d . . .
H16B H 0.1484(6) 0.359(3) 0.2618(14) 0.100(10) Uiso 1 1 d . . .
H17A H 0.1693(6) 0.334(2) 0.3924(12) 0.082(8) Uiso 1 1 d . . .
H17B H 0.1912(7) 0.309(3) 0.3485(15) 0.103(10) Uiso 1 1 d . . .
H17C H 0.2006(7) 0.398(3) 0.4063(16) 0.111(11) Uiso 1 1 d . . .
H20 H 0.1951(5) 0.9727(19) 0.0292(11) 0.061(7) Uiso 1 1 d . . .
H21 H 0.1874(5) 1.145(2) 0.0658(11) 0.067(7) Uiso 1 1 d . . .
H22 H 0.1842(5) 1.1568(19) 0.1697(10) 0.056(6) Uiso 1 1 d . . .
H24 H 0.1846(4) 0.9577(18) 0.2738(9) 0.048(6) Uiso 1 1 d . . .
H25A H 0.1690(7) 1.110(3) 0.3128(16) 0.099(10) Uiso 1 1 d . . .
H25B H 0.1775(8) 1.183(3) 0.2648(18) 0.138(14) Uiso 1 1 d . . .
H25C H 0.1509(8) 1.096(3) 0.2442(15) 0.104(12) Uiso 1 1 d . . .
H26A H 0.2191(6) 1.065(2) 0.3417(13) 0.076(8) Uiso 1 1 d . . .
H26B H 0.2284(6) 1.097(2) 0.2881(13) 0.089(9) Uiso 1 1 d . . .
H26C H 0.2328(8) 0.973(3) 0.3039(16) 0.124(12) Uiso 1 1 d . . .
H27 H 0.2072(4) 0.7299(16) 0.1152(10) 0.046(5) Uiso 1 1 d . . .
H28A H 0.1598(6) 0.743(2) 0.0676(12) 0.069(8) Uiso 1 1 d . . .
H28A H 0.1751(5) 0.672(2) 0.0253(12) 0.078(8) Uiso 1 1 d . . .
H28B H 0.1681(6) 0.793(2) 0.0040(14) 0.083(9) Uiso 1 1 d . . .
H29A H 0.2269(6) 0.700(3) 0.0310(14) 0.096(10) Uiso 1 1 d . . .
H29B H 0.2191(6) 0.818(3) 0.0054(15) 0.093(10) Uiso 1 1 d . . .
H29C H 0.2425(7) 0.801(2) 0.0659(14) 0.088(9) Uiso 1 1 d . . .
H30A H -0.0074(7) 0.632(3) 0.0647(16) 0.117(12) Uiso 1 1 d . . .
H30B H 0.0032(6) 0.639(3) 0.0135(14) 0.098(10) Uiso 1 1 d . . .
H30C H -0.0178(8) 0.729(3) 0.0259(16) 0.118(12) Uiso 1 1 d . . .
H32 H -0.0062(4) 0.8780(15) 0.0735(9) 0.042(5) Uiso 1 1 d . . .
H34A H 0.0211(7) 1.103(3) 0.1236(16) 0.106(11) Uiso 1 1 d . . .
H34B H -0.0037(9) 1.049(3) 0.0803(17) 0.123(12) Uiso 1 1 d . . .
H34C H 0.0208(9) 1.094(3) 0.0656(19) 0.141(15) Uiso 1 1 d . . .
H37 H 0.0826(5) 0.5106(18) -0.0356(11) 0.061(7) Uiso 1 1 d . . .
H38 H 0.0747(5) 0.3511(19) 0.0167(10) 0.056(6) Uiso 1 1 d . . .
H39 H 0.0560(5) 0.3639(19) 0.1018(10) 0.053(6) Uiso 1 1 d . . .
H41 H 0.0793(6) 0.762(2) 0.0177(12) 0.076(8) Uiso 1 1 d . . .
H42A H 0.0468(5) 0.6926(19) -0.0884(11) 0.054(7) Uiso 1 1 d . . .
H42B H 0.0531(7) 0.824(3) -0.0758(14) 0.102(10) Uiso 1 1 d . . .
H42C H 0.0322(9) 0.769(3) -0.036(2) 0.153 Uiso 1 1 d . . .
H44 H 0.0310(5) 0.5902(19) 0.1673(10) 0.056(6) Uiso 1 1 d . . .
H45A H 0.0495(6) 0.480(2) 0.2524(13) 0.082(8) Uiso 1 1 d . . .
H45B H 0.0626(6) 0.411(3) 0.2111(13) 0.085(9) Uiso 1 1 d . . .
H45C H 0.0725(6) 0.526(2) 0.2223(12) 0.075(8) Uiso 1 1 d . . .
H46 H 0.0132(6) 0.384(2) 0.1449(12) 0.074(8) Uiso 1 1 d . . .
H46B H 0.0000(6) 0.462(2) 0.1808(13) 0.075(8) Uiso 1 1 d . . .
H46C H -0.0059(7) 0.482(2) 0.1052(15) 0.098(10) Uiso 1 1 d . . .
H49 H 0.0938(4) 1.2383(17) 0.2425(10) 0.050(6) Uiso 1 1 d . . .
H50 H 0.1183(5) 1.2958(19) 0.1687(11) 0.061(6) Uiso 1 1 d . . .
H51 H 0.1143(5) 1.1955(18) 0.0778(10) 0.058(6) Uiso 1 1 d . . .
H53 H 0.0507(4) 1.0119(17) 0.2369(9) 0.048(6) Uiso 1 1 d . . .
H53A H 0.0330(8) 1.118(3) 0.2899(18) 0.125(13) Uiso 1 1 d . . .
H54B H 0.0565(9) 1.228(3) 0.2883(19) 0.142(14) Uiso 1 1 d . . .
H54C H 0.0268(8) 1.180(3) 0.2286(19) 0.126(13) Uiso 1 1 d . . .
H55A H 0.0954(7) 1.098(3) 0.3249(14) 0.093(10) Uiso 1 1 d . . .
H55B H 0.0728(7) 1.010(3) 0.3367(15) 0.108(11) Uiso 1 1 d . . .
H55C H 0.0967(7) 0.981(3) 0.2928(14) 0.095(10) Uiso 1 1 d . . .
H56 H 0.0727(5) 0.959(2) 0.0386(11) 0.068(7) Uiso 1 1 d . . .
H1O H 0.1045 0.5945 0.1592 0.050 Uiso 1 1 d . . .
H2O H 0.1344 0.9304 0.2063 0.050 Uiso 1 1 d . . .

loop_
_atom_site_aniso_label
_atom_site_aniso_U_11
_atom_site_aniso_U_22
_atom_site_aniso_U_33
_atom_site_aniso_U_23
_atom_site_aniso_U_13
_atom_site_aniso_U_12
Ca1 0.02446(15) 0.03221(16) 0.03224(16) 0.00012(13) 0.00284(12) -0.00024(12)
Ca2 0.02483(15) 0.03297(17) 0.03421(17) 0.00091(13) 0.00281(12) 0.00145(12)
N1 0.0332(7) 0.0388(7) 0.0282(6) -0.0002(6) 0.0044(5) -0.0032(6)
N2 0.0283(6) 0.0340(7) 0.0354(7) 0.0002(6) 0.0074(5) -0.0019(5)
N3 0.0291(7) 0.0320(7) 0.0389(7) -0.0049(6) 0.0035(6) 0.0017(5)
N4 0.0303(6) 0.0304(7) 0.0339(7) -0.0007(6) 0.0048(5) 0.0013(5)
O3 0.0444(7) 0.0423(7) 0.0581(8) -0.0151(6) 0.0003(6) 0.0041(6)
O4 0.0406(7) 0.0802(10) 0.0427(7) 0.0147(7) 0.0106(6) 0.0011(7)
O1 0.0336(7) 0.0430(8) 0.1722(19) -0.0352(10) -0.0075(9) 0.0009(6)
O2 0.0316(7) 0.0331(7) 0.181(2) -0.0095(10) -0.0059(9) -0.0012(6)
C1 0.0431(11) 0.0675(15) 0.0489(12) 0.0173(11) -0.0020(9) 0.0027(10)
C2 0.0365(8) 0.0354(9) 0.0347(8) -0.0008(7) 0.0011(7) 0.0007(7)
C3 0.0283(8) 0.0410(9) 0.0397(9) -0.0011(7) 0.0025(7) 0.0029(7)
C4 0.0269(7) 0.0347(8) 0.0389(8) -0.0040(7) 0.0089(6) -0.0019(6)
C5 0.0280(9) 0.0556(12) 0.0532(12) 0.0047(10) 0.0082(8) -0.0048(8)
C6 0.0336(8) 0.0465(10) 0.0291(8) 0.0025(7) 0.0013(6) -0.0024(7)
C7 0.0543(11) 0.0551(12) 0.0306(8) 0.0015(8) 0.0094(8) -0.0001(9)
C8 0.0623(14) 0.0821(17) 0.0366(10) -0.0011(11) 0.0174(9) 0.0046(12)
C9 0.0550(13) 0.099(2) 0.0447(12) 0.0074(12) 0.0201(10) -0.0119(13)
C10 0.0592(13) 0.0718(16) 0.0496(12) 0.0117(12) 0.0111(10) -0.0222(12)
C11 0.0455(10) 0.0503(11) 0.0403(9) 0.0042(8) 0.0050(8) -0.0095(8)
C12 0.123(2) 0.0514(13) 0.0415(12) -0.0087(10) 0.0339(13) -0.0084(14)
C13 0.095(2) 0.0757(19) 0.108(3) -0.0418(19) 0.058(2) -0.0309(17)
C14 0.133(3) 0.0626(16) 0.0664(16) -0.0113(13) -0.0016(16) 0.0186(17)
C15 0.0759(15) 0.0452(11) 0.0515(12) 0.0011(10) 0.0136(11) -0.0147(11)
C16 0.108(2) 0.0642(18) 0.0672(17) -0.0114(15) -0.0040(17) -0.0174(17)
C17 0.099(2) 0.0560(16) 0.082(2) 0.0093(15) 0.0085(18) 0.0028(15)
C18 0.0261(7) 0.0387(9) 0.0413(9) 0.0062(7) 0.0066(6) -0.0034(6)
C19 0.0314(8) 0.0536(11) 0.0412(9) 0.0051(8) 0.0071(7) -0.0043(8)
C20 0.0480(11) 0.0705(15) 0.0443(11) 0.0168(11) 0.0052(9) -0.0092(10)
C21 0.0521(12) 0.0565(13) 0.0626(14) 0.0246(11) 0.0035(10) -0.0061(10)
C22 0.0450(11) 0.0392(11) 0.0684(14) 0.0088(10) 0.0059(10) -0.0028(8)
C23 0.0324(8) 0.0371(9) 0.0525(10) 0.0042(8) 0.0084(7) -0.0037(7)
C24 0.0502(11) 0.0327(9) 0.0569(12) -0.0012(9) 0.0174(9) -0.0038(8)
C25 0.095(2) 0.0653(18) 0.096(2) -0.0110(16) 0.033(2) 0.0233(16)
C26 0.0685(16) 0.0737(17) 0.0534(14) -0.0062(13) 0.0084(12) -0.0143(14)
C27 0.0498(11) 0.0653(14) 0.0396(10) -0.0022(10) 0.0129(8) -0.0012(10)
C28 0.0684(16) 0.0737(17) 0.0541(14) -0.0119(13) 0.0099(12) -0.0109(13)
C29 0.0715(19) 0.109(3) 0.0658(17) -0.0134(18) 0.0334(15) 0.0003(17)
C30 0.0306(9) 0.0490(11) 0.0566(12) -0.0145(10) -0.0006(8) -0.0027(8)
C31 0.0277(8) 0.0393(9) 0.0356(8) -0.0025(7) 0.0051(6) -0.0014(6)
C32 0.0248(8) 0.0420(9) 0.0431(9) -0.0038(8) 0.0040(7) 0.0031(7)
C33 0.0311(8) 0.0371(9) 0.0340(8) 0.0001(7) 0.0068(6) 0.0072(6)
C34 0.0417(11) 0.0400(11) 0.0700(15) -0.0032(11) -0.0026(10) 0.0125(9)
C35 0.0284(8) 0.0338(8) 0.0411(9) -0.0080(7) 0.0003(7) 0.0009(6)
C36 0.0366(9) 0.0400(9) 0.0395(9) -0.0080(7) 0.0030(7) 0.0033(7)
C37 0.0486(11) 0.0465(11) 0.0479(11) -0.0122(9) 0.0077(9) 0.0067(8)
C38 0.0539(12) 0.0399(11) 0.0603(13) -0.0164(10) 0.0080(10) 0.0065(9)
C39 0.0518(11) 0.0339(10) 0.0611(13) -0.0050(9) 0.0066(9) -0.0017(8)
C40 0.0365(9) 0.0371(9) 0.0511(10) -0.0068(8) 0.0062(8) -0.0018(7)
C41 0.0583(12) 0.0448(11) 0.0450(10) -0.0062(9) 0.0154(9) 0.0031(9)
C42 0.0716(18) 0.100(2) 0.086(2) 0.041(2) 0.0271(15) 0.0221(17)
C43 0.0632(15) 0.0716(17) 0.0938(19) -0.0047(14) 0.0295(14) -0.0044(12)
C44 0.0657(13) 0.0374(10) 0.0643(13) -0.0007(10) 0.0245(11) -0.0016(9)
C45 0.094(2) 0.0575(16) 0.0618(15) -0.0003(13) 0.0223(15) 0.0005(15)
C46 0.0721(18) 0.0688(19) 0.105(2) 0.0039(17) 0.0377(18) -0.0137(14)
C47 0.0321(8) 0.0291(8) 0.0389(9) 0.0009(7) 0.0023(7) 0.0044(6)
C48 0.0459(10) 0.0356(9) 0.0411(9) -0.0025(7) 0.0051(8) 0.0023(7)
C49 0.0604(12) 0.0356(10) 0.0507(11) -0.0094(9) 0.0024(9) -0.0037(9)
C50 0.0591(12) 0.0352(10) 0.0635(13) -0.0008(9) 0.0029(10) -0.0120(9)
C51 0.0482(11) 0.0405(10) 0.0568(12) 0.0046(9) 0.0086(9) -0.0079(8)
C52 0.0351(8) 0.0359(9) 0.0418(9) 0.0022(7) 0.0043(7) 0.0017(7)
C53 0.0786(15) 0.0529(13) 0.0430(11) -0.0098(10) 0.0172(10) -0.0138(11)
C54 0.097(2) 0.099(2) 0.0739(19) -0.0114(18) 0.0408(19) 0.006(2)
C55 0.114(3) 0.079(2) 0.0489(14) 0.0083(14) 0.0105(15) -0.0009(19)
C56 0.0468(10) 0.0479(11) 0.0473(11) -0.0041(9) 0.0188(8) -0.0079(9)
C57 0.129(3) 0.113(3) 0.0536(15) -0.0098(16) -0.0079(16) 0.034(2)
C58 0.0688(17) 0.104(2) 0.110(2) -0.0398(19) 0.0291(16) 0.0113(16)
C59 0.0524(12) 0.0544(13) 0.0843(16) -0.0161(12) 0.0002(11) 0.0145(10)
C60A 0.088(2) 0.096(3) 0.068(2) -0.017(2) 0.0086(17) 0.040(2)
C61 0.105(2) 0.0747(19) 0.119(3) -0.0522(19) -0.006(2) 0.0177(17)
C62 0.0625(13) 0.0483(12) 0.0658(14) -0.0192(10) -0.0038(11) -0.0024(10)
C63 0.0469(12) 0.0965(19) 0.0650(15) 0.0145(13) 0.0212(11) 0.0031(12)
C64A 0.064(2) 0.063(2) 0.072(2) 0.0098(18) 0.0339(17) -0.0001(16)
C65 0.095(2) 0.115(2) 0.0506(14) 0.0265(15) 0.0222(14) 0.0041(18)
C66 0.0598(13) 0.0831(17) 0.0443(11) 0.0166(11) 0.0000(10) -0.0016(12)

loop_
_atom_type_symbol
_atom_type_description
_atom_type_scat_dispersion_real
_atom_type_scat_dispersion_imag
_atom_type_scat_source
C C 0.0033 0.0016 'International Tables Vol C Tables 4.2.6.8 and 6.1.1.4'
H H 0.0000 0.0000 'International Tables Vol C Tables 4.2.6.8 and 6.1.1.4'
N N 0.0061 0.0033 'International Tables Vol C Tables 4.2.6.8 and 6.1.1.4'
O O 0.0106 0.0060 'International Tables Vol C Tables 4.2.6.8 and 6.1.1.4'
Ca Ca 0.2262 0.3064 'International Tables Vol C Tables 4.2.6.8 and 6.1.1.4'

loop_
_geom_angle_atom_site_label_1
_geom_angle_atom_site_label_2
_geom_angle_atom_site_label_3
_geom_angle
O2 Ca1 O1 75.66(5)
O2 Ca1 N2 96.77(5)
O1 Ca1 N2 158.90(7)
O2 Ca1 N1 117.88(7)
O1 Ca1 N1 122.96(7)
N2 Ca1 N1 78.07(5)
O2 Ca1 O3 145.88(7)
O1 Ca1 O3 83.75(5)
N2 Ca1 O3 92.79(5)
N1 Ca1 O3 96.12(5)
O2 Ca1 Ca2 37.56(4)
O1 Ca1 Ca2 38.10(4)
N2 Ca1 Ca2 131.40(4)
N1 Ca1 Ca2 129.92(4)
O3 Ca1 Ca2 117.25(3)
O2 Ca2 O1 75.78(5)
O2 Ca2 O4 105.00(7)
O1 Ca2 O4 98.37(7)
O2 Ca2 N4 102.74(5)
O1 Ca2 N4 163.27(7)
O4 Ca2 N4 98.09(5)
O2 Ca2 N3 153.05(7)
O1 Ca2 N3 95.69(5)
O4 Ca2 N3 101.50(5)
N4 Ca2 N3 78.07(5)
O2 Ca2 Ca1 37.76(4)
O1 Ca2 Ca1 38.02(4)
O4 Ca2 Ca1 104.98(4)
N4 Ca2 Ca1 138.12(3)
N3 Ca2 Ca1 128.91(3)
O2 Ca2 H1O 93.84(4)
O1 Ca2 H1O 18.86(4)
O4 Ca2 H1O 99.09(4)
N4 Ca2 H1O 152.09(3)
N3 Ca2 H1O 77.06(3)
Ca1 Ca2 H1O 56.263(8)
C2 N1 C6 119.70(14)
C2 N1 Ca1 124.23(11)
C6 N1 Ca1 115.57(10)
C4 N2 C18 118.77(13)
C4 N2 Ca1 124.28(11)
C18 N2 Ca1 116.35(9)
C31 N3 C35 119.21(13)
C31 N3 Ca2 125.50(11)
C35 N3 Ca2 114.84(9)
C33 N4 C47 118.93(14)
C33 N4 Ca2 126.36(11)
C47 N4 Ca2 114.65(9)
C59 O3 C62 108.47(16)
C59 O3 Ca1 124.62(12)
C62 O3 Ca1 126.40(12)
C63 O4 C66 108.18(16)
C63 O4 Ca2 127.29(12)
C66 O4 Ca2 124.45(13)
Ca1 O1 Ca2 103.88(6)
Ca1 O1 H1O 141.45(13)
Ca2 O1 H1O 110.74(11)
Ca2 O2 Ca1 104.68(6)
Ca2 O2 H2O 127.45(12)
Ca1 O2 H2O 126.06(11)
C2 C1 H1A 116.4(17)
C2 C1 H1B 108(2)
H1A C1 H1B 108(3)
C2 C1 H1C 110(2)
H1A C1 H1C 107(3)
H1B C1 H1C 107(3)
N1 C2 C3 124.52(15)
N1 C2 C1 120.73(17)
C3 C2 C1 114.75(16)
C4 C3 C2 130.49(15)
C4 C3 H3 115.9(10)
C2 C3 H3 112.8(10)
N2 C4 C3 124.68(15)
N2 C4 C5 119.43(16)
C3 C4 C5 115.89(15)
C4 C5 H5A 112.0(14)
C4 C5 H5B 110.2(15)
H5A C5 H5B 105(2)
C4 C5 H5C 110.1(13)
H5A C5 H5C 113(2)
H5B C5 H5C 106(2)
C11 C6 C7 119.94(17)
C11 C6 N1 121.99(16)
C7 C6 N1 117.89(16)
C8 C7 C6 118.7(2)
C8 C7 C12 120.8(2)
C6 C7 C12 120.47(17)
C9 C8 C7 121.4(2)
C9 C8 H8 120.1(14)
C7 C8 H8 118.4(14)
C8 C9 C10 119.6(2)
C8 C9 H9 119.4(16)
C10 C9 H9 120.9(16)
C9 C10 C11 121.6(2)
C9 C10 H10 118.6(17)
C11 C10 H10 119.7(17)
C10 C11 C6 118.7(2)
C10 C11 C15 119.3(2)
C6 C11 C15 121.90(17)
C7 C12 C13 111.8(2)
C7 C12 C14 113.6(2)
C13 C12 C14 110.0(2)
C7 C12 H12 109.3(17)
C13 C12 H12 106.2(16)
C14 C12 H12 105.4(17)
C12 C13 H13A 111(2)
C12 C13 H13B 107.1(16)
H13A C13 H13B 108(3)
C12 C13 H13C 111(2)
H13A C13 H13C 112(3)
H13B C13 H13C 107(3)
C12 C14 H14A 109.5
C12 C14 H14B 109.5
H14A C14 H14B 109.5
C12 C14 H14C 109.5
H14A C14 H14C 109.5
H14B C14 H14C 109.5
C11 C15 C16 111.2(2)
C11 C15 C17 112.3(2)
C16 C15 C17 110.2(2)
C11 C15 H15 109.0(15)
C16 C15 H15 106.1(15)
C17 C15 H15 107.7(16)
C15 C16 H16A 109.9(18)
C15 C16 H16A 107.6(18)
H16A C16 H16A 107(3)
C15 C16 H16B 108.7(19)
H16A C16 H16B 110(2)
H16A C16 H16B 114(3)
C15 C17 H17A 106.3(16)
C15 C17 H17B 114.0(19)
H17A C17 H17B 106(2)
C15 C17 H17C 110.1(18)
H17A C17 H17C 108(2)
H17B C17 H17C 112(3)
C23 C18 C19 120.21(16)
C23 C18 N2 118.25(15)
C19 C18 N2 121.42(16)
C20 C19 C18 118.29(19)
C20 C19 C27 119.82(18)
C18 C19 C27 121.83(17)
C21 C20 C19 121.8(2)
C21 C20 H20 119.7(15)
C19 C20 H20 118.6(15)
C20 C21 C22 119.5(2)
C20 C21 H21 122.6(14)
C22 C21 H21 117.9(14)
C21 C22 C23 121.6(2)
C21 C22 H22 122.3(14)
C23 C22 H22 116.0(14)
C22 C23 C18 118.57(18)
C22 C23 C24 120.49(18)
C18 C23 C24 120.94(16)
C23 C24 C26 111.57(18)
C23 C24 C25 113.0(2)
C26 C24 C25 110.8(2)
C23 C24 H24 108.2(13)
C26 C24 H24 103.7(13)
C25 C24 H24 109.1(13)
C24 C25 H25A 108.3(19)
C24 C25 H25B 114(2)
H25A C25 H25B 98(3)
C24 C25 H25C 112(2)
H25A C25 H25C 109(3)
H25B C25 H25C 114(3)
C24 C26 H26A 114.1(16)
C24 C26 H26B 110.6(18)
H26A C26 H26B 97(2)
C24 C26 H26C 113(2)
H26A C26 H26C 112(3)
H26B C26 H26C 109(3)
C19 C27 C28 110.41(19)
C19 C27 C29 113.6(2)
C28 C27 C29 109.7(2)
C19 C27 H27 109.9(12)
C28 C27 H27 106.4(12)
C29 C27 H27 106.6(12)
C27 C28 H28A 108.4(16)
C27 C28 H28A 109.9(15)
H28A C28 H28A 110(2)
C27 C28 H28B 107.3(15)
H28A C28 H28B 118(2)
H28A C28 H28B 103(2)
C27 C29 H29A 108.3(17)
C27 C29 H29B 114.1(19)
H29A C29 H29B 107(3)
C27 C29 H29C 112.5(17)
H29A C29 H29C 104(2)
H29B C29 H29C 110(3)
C31 C30 H30A 110(2)
C31 C30 H30B 116.1(19)
H30A C30 H30B 89(2)
C31 C30 H30C 111(2)
H30A C30 H30C 107(3)
H30B C30 H30C 121(3)
N3 C31 C32 124.91(15)
N3 C31 C30 120.48(16)
C32 C31 C30 114.59(15)
C33 C32 C31 130.53(15)
C33 C32 H32 112.7(12)
C31 C32 H32 115.7(11)
N4 C33 C32 124.53(15)
N4 C33 C34 120.69(17)
C32 C33 C34 114.75(16)
C33 C34 H34A 113(2)
C33 C34 H34B 114(2)
H34A C34 H34B 122(3)
C33 C34 H34C 110(2)
H34A C34 H34C 92(3)
H34B C34 H34C 101(3)
C40 C35 C36 120.19(16)
C40 C35 N3 121.06(15)
C36 C35 N3 118.59(15)
C37 C36 C35 118.60(18)
C37 C36 C41 120.40(17)
C35 C36 C41 120.99(16)
C38 C37 C36 121.38(19)
C38 C37 H37 120.7(14)
C36 C37 H37 117.9(14)
C37 C38 C39 119.85(19)
C37 C38 H38 122.4(13)
C39 C38 H38 117.8(13)
C38 C39 C40 121.5(2)
C38 C39 H39 119.0(13)
C40 C39 H39 119.5(14)
C39 C40 C35 118.50(18)
C39 C40 C44 118.71(18)
C35 C40 C44 122.79(16)
C42 C41 C36 113.8(2)
C42 C41 C43 108.1(2)
C36 C41 C43 113.97(18)
C42 C41 H41 110.1(17)
C36 C41 H41 107.3(17)
C43 C41 H41 103.0(17)
C41 C42 H42A 94.3(13)
C41 C42 H42B 108.4(18)
H42A C42 H42B 111(2)
C41 C42 H42C 109(3)
H42A C42 H42C 123(3)
H42B C42 H42C 110(3)
C41 C43 H43A 109.5
C41 C43 H43B 109.5
H43A C43 H43B 109.5
C41 C43 H43C 109.5
H43A C43 H43C 109.5
H43B C43 H43C 109.5
C45 C44 C40 111.7(2)
C45 C44 C46 110.0(2)
C40 C44 C46 111.6(2)
C45 C44 H44 105.3(14)
C40 C44 H44 110.8(14)
C46 C44 H44 107.1(14)
C44 C45 H45A 115.7(17)
C44 C45 H45B 112.1(17)
H45A C45 H45B 103(2)
C44 C45 H45C 108.3(17)
H45A C45 H45C 108(2)
H45B C45 H45C 110(2)
C44 C46 H46 110.0(17)
C44 C46 H46B 108.5(17)
H46 C46 H46B 106(2)
C44 C46 H46C 109.6(16)
H46 C46 H46C 113(2)
H46B C46 H46C 109(2)
C52 C47 C48 119.96(16)
C52 C47 N4 118.58(15)
C48 C47 N4 121.33(15)
C49 C48 C47 118.63(18)
C49 C48 C53 119.23(18)
C47 C48 C53 122.13(17)
C50 C49 C48 121.33(19)
C50 C49 H49 120.5(13)
C48 C49 H49 118.2(13)
C51 C50 C49 119.80(19)
C51 C50 H50 122.0(13)
C49 C50 H50 118.1(13)
C50 C51 C52 121.3(2)
C50 C51 H51 118.6(14)
C52 C51 H51 120.1(14)
C51 C52 C47 118.96(17)
C51 C52 C56 119.55(17)
C47 C52 C56 121.49(16)
C48 C53 C55 110.7(2)
C48 C53 C54 112.0(2)
C55 C53 C54 110.4(2)
C48 C53 H53 110.2(13)
C55 C53 H53 105.0(13)
C54 C53 H53 108.2(13)
C53 C54 H53A 98(2)
C53 C54 H54B 109(2)
H53A C54 H54B 118(3)
C53 C54 H54C 111(2)
H53A C54 H54C 104(3)
H54B C54 H54C 115(3)
C53 C55 H55A 111.4(18)
C53 C55 H55B 106.6(19)
H55A C55 H55B 106(2)
C53 C55 H55C 109.0(17)
H55A C55 H55C 110(3)
H55B C55 H55C 113(3)
C58 C56 C52 111.61(19)
C58 C56 C57 109.3(2)
C52 C56 C57 111.13(19)
C58 C56 H56 111.5(14)
C52 C56 H56 107.9(14)
C57 C56 H56 105.2(14)
C56 C57 H57A 109.5
C56 C57 H57B 109.5
H57A C57 H57B 109.5
C56 C57 H57C 109.5
H57A C57 H57C 109.5
H57B C57 H57C 109.5
C56 C58 H58A 109.5
C56 C58 H58B 109.5
H58A C58 H58B 109.5
C56 C58 H58C 109.5
H58A C58 H58C 109.5
H58B C58 H58C 109.5
O3 C59 C60B 103.2(5)
O3 C59 C60A 107.4(2)
C60B C59 C60A 39.6(6)
O3 C59 H59A 110.2
C60B C59 H59A 75.5
C60A C59 H59A 110.2
O3 C59 H59B 110.2
C60B C59 H59B 141.7
C60A C59 H59B 110.2
H59A C59 H59B 108.5
C59 C60A C61 102.7(3)
C59 C60A H60A 111.2
C61 C60A H60A 111.2
C59 C60A H60B 111.2
C61 C60A H60B 111.2
H60A C60A H60B 109.1
C61 C60B C59 106.0(3)
C61 C60B H60C 110.5
C59 C60B H60C 110.5
C61 C60B H60D 110.5
C59 C60B H60D 110.5
H60C C60B H60D 108.7
C60B C61 C62 103.4(4)
C60B C61 C60A 39.3(6)
C62 C61 C60A 104.9(2)
C60B C61 H61A 140.6
C62 C61 H61A 110.8
C60A C61 H61A 110.8
C60B C61 H61B 75.2
C62 C61 H61B 110.8
C60A C61 H61B 110.8
H61A C61 H61B 108.9
O3 C62 C61 105.91(19)
O3 C62 H62A 110.6
C61 C62 H62A 110.6
O3 C62 H62B 110.6
C61 C62 H62B 110.6
H62A C62 H62B 108.7
O4 C63 C64B 102.6(6)
O4 C63 C64A 107.1(2)
C64B C63 C64A 36.0(7)
O4 C63 H63A 110.3
C64B C63 H63A 140.1
C64A C63 H63A 110.3
O4 C63 H63B 110.3
C64B C63 H63B 79.2
C64A C63 H63B 110.3
H63A C63 H63B 108.5
C63 C64A C65 102.8(3)
C63 C64A H64A 111.2
C65 C64A H64A 111.2
C63 C64A H64B 111.2
C65 C64A H64B 111.2
H64A C64A H64B 109.1
C65 C64B C63 109.4(10)
C65 C64B H64C 109.8
C63 C64B H64C 109.8
C65 C64B H64D 109.8
C63 C64B H64D 109.8
H64C C64B H64D 108.2
C64B C65 C66 97.9(6)
C64B C65 C64A 35.0(7)
C66 C65 C64A 106.3(2)
C64B C65 H65A 82.6
C66 C65 H65A 110.5
C64A C65 H65A 110.5
C64B C65 H65B 142.3
C66 C65 H65B 110.5
C64A C65 H65B 110.5
H65A C65 H65B 108.7
O4 C66 C65 106.11(19)
O4 C66 H66A 110.5
C65 C66 H66A 110.5
O4 C66 H66B 110.5
C65 C66 H66B 110.5
H66A C66 H66B 108.7

loop_
_geom_bond_atom_site_label_1
_geom_bond_atom_site_label_2
_geom_bond_distance
Ca1 O2 2.2185(15)
Ca1 O1 2.2237(15)
Ca1 N2 2.4136(13)
Ca1 N1 2.4142(14)
Ca1 O3 2.4491(13)
Ca1 Ca2 3.5049(5)
Ca2 O2 2.2087(14)
Ca2 O1 2.2277(15)
Ca2 O4 2.3714(14)
Ca2 N4 2.4174(13)
Ca2 N3 2.4258(14)
Ca2 H1O 2.7037(4)
N1 C2 1.326(2)
N1 C6 1.431(2)
N2 C4 1.324(2)
N2 C18 1.434(2)
N3 C31 1.320(2)
N3 C35 1.434(2)
N4 C33 1.322(2)
N4 C47 1.431(2)
O3 C59 1.437(2)
O3 C62 1.448(2)
O4 C63 1.438(3)
O4 C66 1.444(2)
O1 H1O 0.9344(15)
O2 H2O 0.9417(14)
C1 C2 1.521(3)
C1 H1A 0.99(3)
C1 H1B 0.99(4)
C1 H1C 0.91(3)
C2 C3 1.411(3)
C3 C4 1.410(2)
C3 H3 1.001(18)
C4 C5 1.518(2)
C5 H5A 1.00(3)
C5 H5B 1.01(3)
C5 H5C 0.98(2)
C6 C11 1.400(3)
C6 C7 1.414(3)
C7 C8 1.395(3)
C7 C12 1.513(3)
C8 C9 1.372(4)
C8 H8 0.97(2)
C9 C10 1.373(4)
C9 H9 0.96(3)
C10 C11 1.397(3)
C10 H10 0.88(3)
C11 C15 1.518(3)
C12 C13 1.520(4)
C12 C14 1.522(4)
C12 H12 0.95(3)
C13 H13A 0.98(4)
C13 H13B 0.99(3)
C13 H13C 0.97(4)
C14 H14A 0.9800
C14 H14B 0.9800
C14 H14C 0.9800
C15 C16 1.520(4)
C15 C17 1.538(4)
C15 H15 0.93(2)
C16 H16A 0.99(3)
C16 H16A 1.01(3)
C16 H16B 0.98(3)
C17 H17A 1.02(3)
C17 H17B 1.00(3)
C17 H17C 1.04(4)
C18 C23 1.405(3)
C18 C19 1.413(3)
C19 C20 1.400(3)
C19 C27 1.507(3)
C20 C21 1.367(3)
C20 H20 0.93(2)
C21 C22 1.379(3)
C21 H21 1.01(2)
C22 C23 1.395(3)
C22 H22 0.95(2)
C23 C24 1.517(3)
C24 C26 1.520(3)
C24 C25 1.525(3)
C24 H24 0.90(2)
C25 H25A 1.00(3)
C25 H25B 1.03(4)
C25 H25C 0.96(3)
C26 H26A 0.96(3)
C26 H26B 0.94(3)
C26 H26C 1.04(4)
C27 C28 1.529(3)
C27 C29 1.534(3)
C27 H27 1.00(2)
C28 H28A 0.93(3)
C28 H28A 1.01(3)
C28 H28B 1.03(3)
C29 H29A 1.06(3)
C29 H29B 0.95(3)
C29 H29C 0.96(3)
C30 C31 1.520(2)
C30 H30A 1.00(4)
C30 H30B 0.93(3)
C30 H30C 0.89(4)
C31 C32 1.409(2)
C32 C33 1.408(2)
C32 H32 0.97(2)
C33 C34 1.513(3)
C34 H34A 0.85(4)
C34 H34B 0.89(4)
C34 H34C 0.94(4)
C35 C40 1.402(3)
C35 C36 1.420(3)
C36 C37 1.393(3)
C36 C41 1.520(3)
C37 C38 1.374(3)
C37 H37 0.98(2)
C38 C39 1.377(3)
C38 H38 0.98(2)
C39 C40 1.401(3)
C39 H39 0.92(2)
C40 C44 1.520(3)
C41 C42 1.510(4)
C41 C43 1.540(3)
C41 H41 0.91(3)
C42 H42A 1.04(2)
C42 H42B 1.02(3)
C42 H42C 0.98(4)
C43 H43A 0.9800
C43 H43B 0.9800
C43 H43C 0.9800
C44 C45 1.519(4)
C44 C46 1.539(4)
C44 H44 0.93(2)
C45 H45A 0.97(3)
C45 H45B 0.96(3)
C45 H45C 0.92(3)
C46 H46 0.92(3)
C46 H46B 0.96(3)
C46 H46C 1.08(3)
C47 C52 1.409(2)
C47 C48 1.410(2)
C48 C49 1.392(3)
C48 C53 1.513(3)
C49 C50 1.381(3)
C49 H49 0.97(2)
C50 C51 1.371(3)
C50 H50 1.00(2)
C51 C52 1.391(3)
C51 H51 0.96(2)
C52 C56 1.518(3)
C53 C55 1.521(4)
C53 C54 1.542(4)
C53 H53 0.93(2)
C54 H53A 0.94(4)
C54 H54B 1.15(4)
C54 H54C 1.02(4)
C55 H55A 0.99(3)
C55 H55B 1.03(3)
C55 H55C 1.02(3)
C56 C58 1.491(3)
C56 C57 1.532(4)
C56 H56 0.98(3)
C57 H57A 0.9800
C57 H57B 0.9800
C57 H57C 0.9800
C58 H58A 0.9800
C58 H58B 0.9800
C58 H58C 0.9800
C59 C60B 1.4504(10)
C59 C60A 1.471(4)
C59 H59A 0.9900
C59 H59B 0.9900
C60A C61 1.495(5)
C60A H60A 0.9900
C60A H60B 0.9900
C60B C61 1.4494(10)
C60B H60C 0.9900
C60B H60D 0.9900
C61 C62 1.491(4)
C61 H61A 0.9900
C61 H61B 0.9900
C62 H62A 0.9900
C62 H62B 0.9900
C63 C64B 1.451(13)
C63 C64A 1.465(4)
C63 H63A 0.9900
C63 H63B 0.9900
C64A C65 1.544(5)
C64A H64A 0.9900
C64A H64B 0.9900
C64B C65 1.432(14)
C64B H64C 0.9900
C64B H64D 0.9900
C65 C66 1.500(4)
C65 H65A 0.9900
C65 H65B 0.9900
C66 H66A 0.9900
C66 H66B 0.9900
